data_7720824
loop_
_publ_author_name
'Le-Hoang, Giau'
'Gu\'en\'ee, Laure'
'Piguet, Claude'

_publ_section_title
;
 Tailoring Exciplex Formation in Metal-Induced Supramolecular Organization
;
_journal_name_full 'Dalton Transactions'
_journal_paper_doi 10.1039/D6DT00490C
_journal_year 2026
_chemical_formula_moiety 'C67 H61 N5'
_chemical_formula_sum 'C67 H61 N5'
_chemical_formula_weight 936.20
_space_group_crystal_system monoclinic
_space_group_IT_number 14
_space_group_name_Hall '-P 2ybc'
_space_group_name_H-M_alt 'P 1 21/c 1'
_atom_sites_solution_hydrogens geom
_atom_sites_solution_primary dual
_atom_sites_solution_secondary difmap
_audit_creation_date 2025-04-14
_audit_creation_method
;
Olex2 1.5
(compiled 2025.04.05 svn.rf049d14d for OlexSys, GUI svn.r7205)
;
_audit_update_record
;
2026-02-17 deposited with the CCDC.	2026-04-02 downloaded from the CCDC.
;
_cell_angle_alpha 90
_cell_angle_beta 103.8568(9)
_cell_angle_gamma 90
_cell_formula_units_Z 4
_cell_length_a 26.0953(2)
_cell_length_b 12.63448(11)
_cell_length_c 16.11327(12)
_cell_measurement_reflns_used 25945
_cell_measurement_temperature 120.00(10)
_cell_measurement_theta_max 74.0730
_cell_measurement_theta_min 2.8080
_cell_volume 5157.94(7)
_computing_cell_refinement 'CrysAlisPro 1.171.43.90 (Rigaku OD, 2023)'
_computing_data_collection 'CrysAlisPro system (CCD 43.143a 64-bit (release 25-10-2024))'
_computing_data_reduction 'CrysAlisPro 1.171.43.90 (Rigaku OD, 2023)'
_computing_molecular_graphics 'Olex2 1.5 (Dolomanov et al., 2009)'
_computing_publication_material 'Olex2 1.5 (Dolomanov et al., 2009)'
_computing_structure_refinement 'SHELXL 2018/3 (Sheldrick, 2015)'
_computing_structure_solution 'SHELXT 2018/3 (Sheldrick, 2015)'
_diffrn_ambient_environment N~2~
_diffrn_ambient_temperature 120.00(10)
_diffrn_detector 'Hybrid Pixel Array Detector'
_diffrn_detector_area_resol_mean 10.0000
_diffrn_detector_type 'HyPix-Arc 150'
_diffrn_measured_fraction_theta_full 0.999
_diffrn_measured_fraction_theta_max 0.987
_diffrn_measurement_details
;
List of Runs (angles in degrees, time in seconds):

  # Type    Start    End  Width  t~exp~   \w     \q     \k     \f   Frames
#--------------------------------------------------------------------------
  1  \w    -86.00 -36.00   0.50    1.50    --  -57.24 125.00  90.00  100
  2  \w    -70.00 -36.00   0.50    1.50    --  -57.24 125.00 -30.00   68
  3  \w    -85.00 -36.00   0.50    1.50    --  -57.24 125.00  30.00   98
  4  \w    -85.00 -59.00   0.50    1.50    --  -57.24 125.00-120.00   52
  5  \w     28.00  55.00   0.50    1.50    --   60.05  15.00  30.00   54
  6  \w     36.00  62.00   0.50    1.50    --   60.05-125.00-120.00   52
  7  \w     27.00  66.00   0.50    1.50    --   60.05  15.00-180.00   78
  8  \w     68.00 106.00   0.50    1.50    --   60.05  15.00  30.00   76
  9  \w     75.00 107.00   0.50    1.50    --   60.05  15.00-180.00   64
 10  \w     35.00  89.00   0.50    1.50    --   60.05-125.00 -60.00  108
 11  \w     44.00  70.00   0.50    1.50    --   60.05-125.00   0.00   52
 12  \w     20.00  45.00   0.50    1.50    --   60.05 -94.00 -30.00   50
 13  \w     35.00  72.00   0.50    1.50    --   60.05-125.00 120.00   74
 14  \w     48.00  76.00   0.50    1.50    --   74.47 -94.00   0.00   56
 15  \w     40.00  83.00   0.50    1.50    --   79.86 -94.00  90.00   86
 16  \w     52.00  78.00   0.50    1.50    --   79.86  15.00  60.00   52
 17  \w     43.00  79.00   0.50    1.50    --   79.86 -94.00 120.00   72
 18  \w     41.00  75.00   0.50    1.50    --   79.86 -94.00 -90.00   68
 19  \w    101.00 126.00   0.50    1.50    --   79.86  15.00 150.00   50
 20  \w     49.00  74.00   0.50    1.50    --   79.86 -94.00 -30.00   50
 21  \w     36.00  90.00   0.50    1.50    --   79.86-125.00  30.00  108
 22  \w     52.00  87.00   0.50    1.50    --   79.86 -94.00 150.00   70
 23  \w     43.00  82.00   0.50    1.50    --   79.86 -94.00  30.00   78
 24  \w     48.00  83.00   0.50    1.50    --   79.86  15.00-120.00   70
 25  \w     41.00  69.00   0.50    1.50    --   79.86 -94.00-180.00   56
 26  \w     42.00  90.00   0.50    1.50    --   79.86 -94.00 -60.00   96
 27  \w     50.00 125.00   0.50    1.50    --   79.86  15.00   0.00  150
 28  \w    101.00 126.00   0.50    1.50    --   79.86  15.00  60.00   50
 29  \w     43.00  79.00   0.50    1.50    --   79.86 -94.00-150.00   72
 30  \w     54.00  79.00   0.50    1.50    --   79.86-125.00-150.00   50
 31  \w     38.00  64.00   0.50    1.50    --   79.86-118.00 124.00   52
 32  \w     48.00  93.00   0.50    1.50    --   79.86  15.00 -60.00   90
 33  \w     40.00  89.00   0.50    1.50    --   79.86 -94.00  60.00   98
 34  \w     83.00 108.00   0.50    1.50    --   79.86-125.00-120.00   50
 35  \w     57.00  96.00   0.50    1.50    --   79.86  15.00 150.00   78
;
_diffrn_measurement_device 'four-circle diffractometer'
_diffrn_measurement_device_type 'XtaLAB Synergy, Dualflex, HyPix-Arc 150'
_diffrn_measurement_method '\w scans'
_diffrn_orient_matrix_type 'CrysAlisPro convention (1999,Acta A55,543-557)'
_diffrn_orient_matrix_UB_11 0.0588435000
_diffrn_orient_matrix_UB_12 0.0305375000
_diffrn_orient_matrix_UB_13 0.0209551000
_diffrn_orient_matrix_UB_21 -0.0128832000
_diffrn_orient_matrix_UB_22 0.1042222000
_diffrn_orient_matrix_UB_23 0.0403062000
_diffrn_orient_matrix_UB_31 0.0082537000
_diffrn_orient_matrix_UB_32 -0.0554348000
_diffrn_orient_matrix_UB_33 0.0873837000
_diffrn_radiation_monochromator mirror
_diffrn_radiation_probe x-ray
_diffrn_radiation_type 'Cu K\a'
_diffrn_radiation_wavelength 1.54184
_diffrn_reflns_av_R_equivalents 0.0380
_diffrn_reflns_av_unetI/netI 0.0235
_diffrn_reflns_Laue_measured_fraction_full 0.999
_diffrn_reflns_Laue_measured_fraction_max 0.987
_diffrn_reflns_limit_h_max 32
_diffrn_reflns_limit_h_min -31
_diffrn_reflns_limit_k_max 15
_diffrn_reflns_limit_k_min -15
_diffrn_reflns_limit_l_max 20
_diffrn_reflns_limit_l_min -16
_diffrn_reflns_number 53092
_diffrn_reflns_point_group_measured_fraction_full 0.999
_diffrn_reflns_point_group_measured_fraction_max 0.987
_diffrn_reflns_theta_full 67.684
_diffrn_reflns_theta_max 74.250
_diffrn_reflns_theta_min 3.489
_diffrn_source 'micro-focus sealed X-ray tube'
_diffrn_source_type 'PhotonJet (Cu) X-ray Source'
_exptl_absorpt_coefficient_mu 0.537
_exptl_absorpt_correction_T_max 0.967
_exptl_absorpt_correction_T_min 0.877
_exptl_absorpt_correction_type analytical
_exptl_absorpt_process_details
;
CrysAlisPro 1.171.43.90 (Rigaku Oxford Diffraction, 2023)
Analytical numeric absorption correction using a multifaceted crystal
model based on expressions derived by R.C. Clark & J.S. Reid.
(Clark, R. C. & Reid, J. S. (1995). Acta Cryst. A51, 887-897)
Empirical absorption correction using spherical harmonics,
implemented in SCALE3 ABSPACK scaling algorithm.
;
_exptl_crystal_colour colourless
_exptl_crystal_colour_primary colourless
_exptl_crystal_density_diffrn 1.206
_exptl_crystal_description prism
_exptl_crystal_F_000 1992
_exptl_crystal_size_max 0.36
_exptl_crystal_size_mid 0.23
_exptl_crystal_size_min 0.07
_refine_diff_density_max 0.484
_refine_diff_density_min -0.215
_refine_diff_density_rms 0.040
_refine_ls_extinction_method none
_refine_ls_goodness_of_fit_ref 1.057
_refine_ls_hydrogen_treatment constr
_refine_ls_matrix_type full
_refine_ls_number_parameters 653
_refine_ls_number_reflns 10382
_refine_ls_number_restraints 0
_refine_ls_restrained_S_all 1.057
_refine_ls_R_factor_all 0.0544
_refine_ls_R_factor_gt 0.0484
_refine_ls_shift/su_max 0.001
_refine_ls_shift/su_mean 0.000
_refine_ls_structure_factor_coef Fsqd
_refine_ls_weighting_details 'w=1/[\s^2^(Fo^2^)+(0.0594P)^2^+2.2540P] where P=(Fo^2^+2Fc^2^)/3'
_refine_ls_weighting_scheme calc
_refine_ls_wR_factor_gt 0.1275
_refine_ls_wR_factor_ref 0.1312
_reflns_Friedel_coverage 0.000
_reflns_number_gt 9124
_reflns_number_total 10382
_reflns_threshold_expression 'I > 2\s(I)'
_cod_data_source_file d6dt00490c2.cif
_cod_data_source_block L1
_cod_original_cell_volume 5157.94(8)
_cod_database_code 7720824
_shelx_shelxl_version_number 2018/3
_chemical_oxdiff_formula 'C67 H61 N5 '
_shelx_space_group_comment
;
The symmetry employed for this shelxl refinement is uniquely defined
by the following loop, which should always be used as a source of
symmetry information in preference to the above space-group names.
They are only intended as comments.
;
_shelx_estimated_absorpt_t_max 0.963
_shelx_estimated_absorpt_t_min 0.830
_olex2_refinement_description
;
1. Fixed Uiso
 At 1.2 times of:
  All C(H) groups, All C(H,H) groups
 At 1.5 times of:
  All C(H,H,H) groups
2.a Ternary CH refined with riding coordinates:
 C10(H10), C46(H46)
2.b Secondary CH2 refined with riding coordinates:
 C8(H8A,H8B), C9(H9A,H9B), C13(H13A,H13B), C14(H14A,H14B), C15(H15A,H15B),
 C44(H44A,H44B), C45(H45A,H45B), C49(H49A,H49B), C50(H50A,H50B), C51(H51A,H51B)
2.c Aromatic/amide H refined with riding coordinates:
 C2(H2), C4(H4), C5(H5), C17(H17), C18(H18), C20(H20), C21(H21), C23(H23),
 C24(H24), C25(H25), C27(H27), C28(H28), C33(H33), C34(H34), C35(H35), C39(H39),
  C41(H41), C42(H42), C53(H53), C54(H54), C56(H56), C57(H57), C59(H59),
 C60(H60), C61(H61), C63(H63), C64(H64)
2.d Idealised Me refined as rotating group:
 C11(H11A,H11B,H11C), C12(H12A,H12B,H12C), C47(H47A,H47B,H47C), C48(H48A,H48B,
 H48C)
;
_olex2_submission_special_instructions 'No special instructions were received'
_oxdiff_exptl_absorpt_empirical_details
;
Empirical correction (ABSPACK) includes:
- Absorption correction using spherical harmonics
- Frame scaling
;
_oxdiff_exptl_absorpt_empirical_full_max 1.570
_oxdiff_exptl_absorpt_empirical_full_min 0.584

loop_
_space_group_symop_operation_xyz
'x, y, z'
'-x, y+1/2, -z+1/2'
'-x, -y, -z'
'x, -y-1/2, z-1/2'

loop_
_atom_site_label
_atom_site_type_symbol
_atom_site_fract_x
_atom_site_fract_y
_atom_site_fract_z
_atom_site_U_iso_or_equiv
_atom_site_adp_type
_atom_site_occupancy
_atom_site_site_symmetry_order
_atom_site_calc_flag
_atom_site_refinement_flags_posn
_atom_site_refinement_flags_adp
_atom_site_refinement_flags_occupancy
_atom_site_disorder_assembly
_atom_site_disorder_group
N1 N 0.12812(5) 0.92750(10) 0.17581(8) 0.0313(3) Uani 1 1 d . . . . .
N2 N 0.20314(5) 0.83177(10) 0.21140(8) 0.0281(3) Uani 1 1 d . . . . .
N3 N 0.23329(5) 0.92887(10) 0.06437(8) 0.0285(3) Uani 1 1 d . . . . .
N4 N 0.30118(5) 0.90528(10) -0.09758(8) 0.0313(3) Uani 1 1 d . . . . .
N5 N 0.34173(5) 0.95354(10) 0.03679(8) 0.0303(3) Uani 1 1 d . . . . .
C1 C 0.12818(6) 0.86887(12) 0.24846(9) 0.0296(3) Uani 1 1 d . . . . .
C2 C 0.09007(6) 0.86268(12) 0.29621(10) 0.0317(3) Uani 1 1 d . . . . .
H2 H 0.058608 0.903374 0.280800 0.038 Uiso 1 1 calc R U . . .
C3 C 0.09913(6) 0.79602(12) 0.36643(9) 0.0309(3) Uani 1 1 d . . . . .
C4 C 0.14639(6) 0.73678(13) 0.38819(10) 0.0335(3) Uani 1 1 d . . . . .
H4 H 0.152201 0.692059 0.436955 0.040 Uiso 1 1 calc R U . . .
C5 C 0.18454(6) 0.74092(13) 0.34178(10) 0.0334(3) Uani 1 1 d . . . . .
H5 H 0.215917 0.699926 0.357045 0.040 Uiso 1 1 calc R U . . .
C6 C 0.17450(6) 0.80854(12) 0.27134(9) 0.0291(3) Uani 1 1 d . . . . .
C7 C 0.17274(6) 0.90299(11) 0.15566(9) 0.0281(3) Uani 1 1 d . . . . .
C8 C 0.25113(6) 0.77397(12) 0.20518(9) 0.0298(3) Uani 1 1 d . . . . .
H8A H 0.268537 0.744544 0.261864 0.036 Uiso 1 1 calc R U . . .
H8B H 0.276087 0.823499 0.187892 0.036 Uiso 1 1 calc R U . . .
C9 C 0.23792(6) 0.68452(12) 0.14038(10) 0.0343(3) Uani 1 1 d . . . . .
H9A H 0.220831 0.715118 0.083980 0.041 Uiso 1 1 calc R U . . .
H9B H 0.211963 0.637116 0.157284 0.041 Uiso 1 1 calc R U . . .
C10 C 0.28525(7) 0.61814(14) 0.13078(13) 0.0427(4) Uani 1 1 d . . . . .
H10 H 0.302663 0.588032 0.187973 0.051 Uiso 1 1 calc R U . . .
C11 C 0.32599(8) 0.68359(17) 0.09909(15) 0.0562(5) Uani 1 1 d . . . . .
H11A H 0.355059 0.637681 0.092628 0.084 Uiso 1 1 calc R U . . .
H11B H 0.339742 0.739578 0.140541 0.084 Uiso 1 1 calc R U . . .
H11C H 0.309312 0.715492 0.043779 0.084 Uiso 1 1 calc R U . . .
C12 C 0.26561(10) 0.52630(18) 0.06943(17) 0.0662(6) Uani 1 1 d . . . . .
H12A H 0.247778 0.554398 0.013245 0.099 Uiso 1 1 calc R U . . .
H12B H 0.240806 0.483022 0.091852 0.099 Uiso 1 1 calc R U . . .
H12C H 0.295671 0.482674 0.063919 0.099 Uiso 1 1 calc R U . . .
C13 C 0.05865(6) 0.78807(13) 0.42003(10) 0.0339(3) Uani 1 1 d . . . . .
H13A H 0.068279 0.728697 0.460886 0.041 Uiso 1 1 calc R U . . .
H13B H 0.023634 0.772267 0.382166 0.041 Uiso 1 1 calc R U . . .
C14 C 0.05500(6) 0.88985(14) 0.46958(10) 0.0356(3) Uani 1 1 d . . . . .
H14A H 0.027260 0.881732 0.501623 0.043 Uiso 1 1 calc R U . . .
H14B H 0.044679 0.949084 0.428777 0.043 Uiso 1 1 calc R U . . .
C15 C 0.10764(7) 0.91641(15) 0.53229(11) 0.0420(4) Uani 1 1 d . . . . .
H15A H 0.117500 0.857493 0.573544 0.050 Uiso 1 1 calc R U . . .
H15B H 0.135439 0.922592 0.500168 0.050 Uiso 1 1 calc R U . . .
C16 C 0.10564(6) 1.01778(14) 0.58092(11) 0.0380(4) Uani 1 1 d . . . . .
C17 C 0.12327(7) 1.11170(16) 0.55195(11) 0.0449(4) Uani 1 1 d . . . . .
H17 H 0.137784 1.109687 0.503240 0.054 Uiso 1 1 calc R U . . .
C18 C 0.12037(7) 1.20756(15) 0.59159(12) 0.0447(4) Uani 1 1 d . . . . .
H18 H 0.133027 1.269776 0.570048 0.054 Uiso 1 1 calc R U . . .
C19 C 0.09903(6) 1.21408(13) 0.66298(11) 0.0381(4) Uani 1 1 d . . . . .
C20 C 0.09563(7) 1.31234(14) 0.70710(13) 0.0453(4) Uani 1 1 d . . . . .
H20 H 0.107659 1.375772 0.686373 0.054 Uiso 1 1 calc R U . . .
C21 C 0.07596(7) 1.31623(14) 0.77643(12) 0.0459(4) Uani 1 1 d . . . . .
H21 H 0.074824 1.382236 0.804173 0.055 Uiso 1 1 calc R U . . .
C22 C 0.05642(6) 1.22287(14) 0.81019(11) 0.0400(4) Uani 1 1 d . . . . .
C23 C 0.03506(7) 1.22478(17) 0.88161(12) 0.0491(5) Uani 1 1 d . . . . .
H23 H 0.033181 1.289980 0.910102 0.059 Uiso 1 1 calc R U . . .
C24 C 0.01660(7) 1.13360(19) 0.91168(12) 0.0517(5) Uani 1 1 d . . . . .
H24 H 0.001986 1.136937 0.960240 0.062 Uiso 1 1 calc R U . . .
C25 C 0.01916(7) 1.03719(17) 0.87173(11) 0.0455(4) Uani 1 1 d . . . . .
H25 H 0.006162 0.975153 0.892988 0.055 Uiso 1 1 calc R U . . .
C26 C 0.04072(6) 1.03062(14) 0.80042(10) 0.0362(3) Uani 1 1 d . . . . .
C27 C 0.04539(6) 0.93285(13) 0.75786(11) 0.0381(4) Uani 1 1 d . . . . .
H27 H 0.033458 0.869478 0.778826 0.046 Uiso 1 1 calc R U . . .
C28 C 0.06616(6) 0.92785(13) 0.68911(11) 0.0371(4) Uani 1 1 d . . . . .
H28 H 0.068767 0.861074 0.663337 0.044 Uiso 1 1 calc R U . . .
C29 C 0.08453(6) 1.02109(13) 0.65356(10) 0.0326(3) Uani 1 1 d . . . . .
C30 C 0.08101(6) 1.11955(12) 0.69502(10) 0.0318(3) Uani 1 1 d . . . . .
C31 C 0.05927(6) 1.12455(13) 0.76794(10) 0.0330(3) Uani 1 1 d . . . . .
C32 C 0.18589(6) 0.94903(11) 0.07912(9) 0.0275(3) Uani 1 1 d . . . . .
C33 C 0.14781(6) 1.01101(12) 0.02445(9) 0.0311(3) Uani 1 1 d . . . . .
H33 H 0.114869 1.025260 0.037527 0.037 Uiso 1 1 calc R U . . .
C34 C 0.15910(6) 1.05103(13) -0.04888(10) 0.0334(3) Uani 1 1 d . . . . .
H34 H 0.134132 1.094186 -0.086671 0.040 Uiso 1 1 calc R U . . .
C35 C 0.20705(6) 1.02773(13) -0.06677(10) 0.0327(3) Uani 1 1 d . . . . .
H35 H 0.215196 1.052254 -0.117858 0.039 Uiso 1 1 calc R U . . .
C36 C 0.24314(6) 0.96735(12) -0.00795(9) 0.0288(3) Uani 1 1 d . . . . .
C37 C 0.29511(6) 0.94224(12) -0.02396(9) 0.0291(3) Uani 1 1 d . . . . .
C38 C 0.35517(6) 0.89027(12) -0.08495(10) 0.0311(3) Uani 1 1 d . . . . .
C39 C 0.38425(6) 0.85209(13) -0.14050(10) 0.0351(3) Uani 1 1 d . . . . .
H39 H 0.367015 0.830200 -0.196648 0.042 Uiso 1 1 calc R U . . .
C40 C 0.43893(6) 0.84642(13) -0.11270(11) 0.0365(3) Uani 1 1 d . . . . .
C41 C 0.46360(6) 0.87915(13) -0.02932(11) 0.0380(4) Uani 1 1 d . . . . .
H41 H 0.500963 0.875037 -0.011173 0.046 Uiso 1 1 calc R U . . .
C42 C 0.43579(6) 0.91698(13) 0.02718(11) 0.0358(3) Uani 1 1 d . . . . .
H42 H 0.453168 0.938909 0.083254 0.043 Uiso 1 1 calc R U . . .
C43 C 0.38107(6) 0.92161(12) -0.00160(10) 0.0313(3) Uani 1 1 d . . . . .
C44 C 0.35105(6) 1.00795(13) 0.11970(9) 0.0338(3) Uani 1 1 d . . . . .
H44A H 0.375776 0.965558 0.163328 0.041 Uiso 1 1 calc R U . . .
H44B H 0.317338 1.013649 0.137364 0.041 Uiso 1 1 calc R U . . .
C45 C 0.37390(6) 1.11815(13) 0.11561(10) 0.0348(3) Uani 1 1 d . . . . .
H45A H 0.408092 1.110909 0.099685 0.042 Uiso 1 1 calc R U . . .
H45B H 0.381244 1.149413 0.173603 0.042 Uiso 1 1 calc R U . . .
C46 C 0.33951(7) 1.19569(13) 0.05344(10) 0.0371(4) Uani 1 1 d . . . . .
H46 H 0.330877 1.162776 -0.004693 0.045 Uiso 1 1 calc R U . . .
C47 C 0.28786(7) 1.22149(15) 0.07748(12) 0.0453(4) Uani 1 1 d . . . . .
H47A H 0.295397 1.259471 0.132089 0.068 Uiso 1 1 calc R U . . .
H47B H 0.269039 1.155674 0.082847 0.068 Uiso 1 1 calc R U . . .
H47C H 0.265927 1.265902 0.032958 0.068 Uiso 1 1 calc R U . . .
C48 C 0.37122(8) 1.29677(15) 0.04967(12) 0.0470(4) Uani 1 1 d . . . . .
H48A H 0.403024 1.279415 0.030192 0.070 Uiso 1 1 calc R U . . .
H48B H 0.381347 1.328707 0.106687 0.070 Uiso 1 1 calc R U . . .
H48C H 0.349572 1.346903 0.009720 0.070 Uiso 1 1 calc R U . . .
C49 C 0.47101(7) 0.80069(14) -0.17102(12) 0.0421(4) Uani 1 1 d . . . . .
H49A H 0.509011 0.811719 -0.144920 0.051 Uiso 1 1 calc R U . . .
H49B H 0.462177 0.838752 -0.226321 0.051 Uiso 1 1 calc R U . . .
C50 C 0.46055(7) 0.68227(14) -0.18705(11) 0.0411(4) Uani 1 1 d . . . . .
H50A H 0.483301 0.655483 -0.223551 0.049 Uiso 1 1 calc R U . . .
H50B H 0.423346 0.672109 -0.218490 0.049 Uiso 1 1 calc R U . . .
C51 C 0.47115(7) 0.61736(14) -0.10403(11) 0.0430(4) Uani 1 1 d . . . . .
H51A H 0.508964 0.623535 -0.074659 0.052 Uiso 1 1 calc R U . . .
H51B H 0.450321 0.647509 -0.065809 0.052 Uiso 1 1 calc R U . . .
C52 C 0.45740(7) 0.50236(14) -0.11883(10) 0.0379(4) Uani 1 1 d . . . . .
C53 C 0.49739(7) 0.42885(15) -0.11737(11) 0.0409(4) Uani 1 1 d . . . . .
H53 H 0.532937 0.452613 -0.105799 0.049 Uiso 1 1 calc R U . . .
C54 C 0.48688(7) 0.32218(15) -0.13228(11) 0.0421(4) Uani 1 1 d . . . . .
H54 H 0.515271 0.274398 -0.130200 0.050 Uiso 1 1 calc R U . . .
C55 C 0.43559(7) 0.28399(14) -0.15021(10) 0.0386(4) Uani 1 1 d . . . . .
C56 C 0.42264(8) 0.17406(15) -0.16713(11) 0.0457(4) Uani 1 1 d . . . . .
H56 H 0.450326 0.124765 -0.165725 0.055 Uiso 1 1 calc R U . . .
C57 C 0.37293(9) 0.13943(16) -0.18472(11) 0.0504(5) Uani 1 1 d . . . . .
H57 H 0.366142 0.066157 -0.195187 0.060 Uiso 1 1 calc R U . . .
C58 C 0.32958(8) 0.20999(16) -0.18821(11) 0.0470(4) Uani 1 1 d . . . . .
C59 C 0.27733(9) 0.1754(2) -0.20700(12) 0.0588(6) Uani 1 1 d . . . . .
H59 H 0.269809 0.102432 -0.217714 0.071 Uiso 1 1 calc R U . . .
C60 C 0.23644(9) 0.2454(2) -0.21028(14) 0.0668(7) Uani 1 1 d . . . . .
H60 H 0.201121 0.220217 -0.223619 0.080 Uiso 1 1 calc R U . . .
C61 C 0.24623(8) 0.3526(2) -0.19432(14) 0.0638(6) Uani 1 1 d . . . . .
H61 H 0.217596 0.399912 -0.196775 0.077 Uiso 1 1 calc R U . . .
C62 C 0.29794(7) 0.39129(17) -0.17467(12) 0.0495(5) Uani 1 1 d . . . . .
C63 C 0.31042(8) 0.50155(17) -0.15599(13) 0.0508(5) Uani 1 1 d . . . . .
H63 H 0.282687 0.550532 -0.156818 0.061 Uiso 1 1 calc R U . . .
C64 C 0.36080(7) 0.53599(16) -0.13742(11) 0.0452(4) Uani 1 1 d . . . . .
H64 H 0.367523 0.608861 -0.124847 0.054 Uiso 1 1 calc R U . . .
C65 C 0.40475(7) 0.46675(14) -0.13589(10) 0.0375(4) Uani 1 1 d . . . . .
C66 C 0.39337(7) 0.35723(14) -0.15257(9) 0.0370(4) Uani 1 1 d . . . . .
C67 C 0.34023(7) 0.32000(15) -0.17177(10) 0.0411(4) Uani 1 1 d . . . . .

loop_
_atom_site_aniso_label
_atom_site_aniso_U_11
_atom_site_aniso_U_22
_atom_site_aniso_U_33
_atom_site_aniso_U_23
_atom_site_aniso_U_13
_atom_site_aniso_U_12
N1 0.0311(6) 0.0310(7) 0.0323(6) 0.0048(5) 0.0088(5) 0.0054(5)
N2 0.0270(6) 0.0286(6) 0.0285(6) 0.0030(5) 0.0063(5) 0.0040(5)
N3 0.0297(6) 0.0259(6) 0.0296(6) 0.0000(5) 0.0062(5) -0.0011(5)
N4 0.0286(6) 0.0332(7) 0.0322(6) -0.0009(5) 0.0076(5) -0.0035(5)
N5 0.0282(6) 0.0325(7) 0.0293(6) 0.0004(5) 0.0052(5) -0.0015(5)
C1 0.0289(7) 0.0287(7) 0.0307(7) 0.0021(6) 0.0061(6) 0.0030(6)
C2 0.0291(7) 0.0325(8) 0.0333(7) 0.0004(6) 0.0073(6) 0.0047(6)
C3 0.0309(7) 0.0308(8) 0.0312(7) -0.0016(6) 0.0081(6) -0.0002(6)
C4 0.0349(8) 0.0336(8) 0.0319(8) 0.0058(6) 0.0080(6) 0.0029(6)
C5 0.0320(8) 0.0325(8) 0.0349(8) 0.0060(6) 0.0066(6) 0.0067(6)
C6 0.0289(7) 0.0283(7) 0.0307(7) 0.0003(6) 0.0080(6) 0.0016(6)
C7 0.0288(7) 0.0260(7) 0.0288(7) 0.0003(6) 0.0054(6) 0.0022(6)
C8 0.0259(7) 0.0314(8) 0.0318(7) 0.0037(6) 0.0065(6) 0.0052(6)
C9 0.0331(8) 0.0292(8) 0.0404(8) -0.0009(6) 0.0083(6) 0.0032(6)
C10 0.0404(9) 0.0317(9) 0.0574(11) -0.0027(7) 0.0149(8) 0.0069(7)
C11 0.0510(11) 0.0484(11) 0.0786(14) -0.0060(10) 0.0343(10) 0.0062(9)
C12 0.0667(14) 0.0441(12) 0.0933(17) -0.0236(11) 0.0304(13) 0.0043(10)
C13 0.0321(8) 0.0358(8) 0.0349(8) 0.0019(6) 0.0098(6) 0.0006(6)
C14 0.0325(8) 0.0417(9) 0.0334(8) -0.0007(7) 0.0093(6) 0.0022(7)
C15 0.0351(8) 0.0507(10) 0.0393(9) -0.0083(8) 0.0071(7) 0.0050(7)
C16 0.0320(8) 0.0432(9) 0.0368(8) -0.0018(7) 0.0041(6) 0.0023(7)
C17 0.0425(9) 0.0546(11) 0.0385(9) 0.0033(8) 0.0115(7) -0.0029(8)
C18 0.0457(10) 0.0417(10) 0.0460(10) 0.0103(8) 0.0096(8) -0.0066(8)
C19 0.0348(8) 0.0332(8) 0.0426(9) 0.0047(7) 0.0022(7) -0.0016(7)
C20 0.0415(9) 0.0304(8) 0.0587(11) 0.0037(8) 0.0017(8) -0.0029(7)
C21 0.0434(10) 0.0342(9) 0.0538(11) -0.0086(8) -0.0008(8) 0.0064(7)
C22 0.0343(8) 0.0419(9) 0.0386(9) -0.0040(7) -0.0013(7) 0.0083(7)
C23 0.0443(10) 0.0592(12) 0.0396(9) -0.0081(8) 0.0019(7) 0.0170(9)
C24 0.0436(10) 0.0767(14) 0.0347(9) 0.0033(9) 0.0091(7) 0.0150(9)
C25 0.0358(9) 0.0625(12) 0.0371(9) 0.0122(8) 0.0064(7) 0.0053(8)
C26 0.0289(7) 0.0427(9) 0.0339(8) 0.0063(7) 0.0016(6) 0.0032(7)
C27 0.0342(8) 0.0365(9) 0.0400(9) 0.0094(7) 0.0020(7) -0.0026(7)
C28 0.0370(8) 0.0295(8) 0.0405(9) 0.0003(6) 0.0010(7) 0.0008(6)
C29 0.0290(7) 0.0336(8) 0.0323(7) 0.0013(6) 0.0018(6) 0.0016(6)
C30 0.0278(7) 0.0308(8) 0.0335(8) 0.0032(6) 0.0007(6) 0.0010(6)
C31 0.0275(7) 0.0350(8) 0.0326(8) 0.0009(6) -0.0004(6) 0.0042(6)
C32 0.0292(7) 0.0241(7) 0.0282(7) -0.0014(5) 0.0052(6) 0.0009(5)
C33 0.0308(7) 0.0311(8) 0.0310(7) -0.0002(6) 0.0065(6) 0.0045(6)
C34 0.0340(8) 0.0330(8) 0.0307(7) 0.0040(6) 0.0025(6) 0.0042(6)
C35 0.0356(8) 0.0331(8) 0.0283(7) 0.0030(6) 0.0054(6) -0.0019(6)
C36 0.0292(7) 0.0268(7) 0.0292(7) -0.0019(6) 0.0050(6) -0.0030(6)
C37 0.0296(7) 0.0274(7) 0.0298(7) 0.0023(6) 0.0064(6) -0.0030(6)
C38 0.0306(7) 0.0281(7) 0.0352(8) 0.0011(6) 0.0089(6) -0.0026(6)
C39 0.0356(8) 0.0338(8) 0.0369(8) -0.0036(6) 0.0108(6) -0.0048(6)
C40 0.0368(8) 0.0313(8) 0.0447(9) -0.0001(7) 0.0165(7) -0.0029(6)
C41 0.0289(8) 0.0347(8) 0.0495(9) 0.0017(7) 0.0074(7) -0.0012(6)
C42 0.0318(8) 0.0339(8) 0.0393(8) 0.0000(6) 0.0041(6) -0.0007(6)
C43 0.0320(8) 0.0276(7) 0.0340(8) 0.0024(6) 0.0072(6) -0.0009(6)
C44 0.0349(8) 0.0401(9) 0.0245(7) 0.0007(6) 0.0035(6) -0.0009(7)
C45 0.0347(8) 0.0403(9) 0.0279(7) -0.0035(6) 0.0045(6) -0.0037(7)
C46 0.0481(9) 0.0353(8) 0.0264(7) -0.0049(6) 0.0058(6) -0.0004(7)
C47 0.0440(10) 0.0419(10) 0.0471(10) -0.0095(8) 0.0049(8) 0.0029(8)
C48 0.0627(12) 0.0407(10) 0.0392(9) -0.0011(7) 0.0155(8) -0.0035(8)
C49 0.0382(9) 0.0415(9) 0.0510(10) -0.0015(8) 0.0194(8) -0.0036(7)
C50 0.0451(9) 0.0424(9) 0.0392(9) -0.0019(7) 0.0172(7) 0.0007(7)
C51 0.0477(10) 0.0430(10) 0.0386(9) -0.0024(7) 0.0110(7) 0.0008(8)
C52 0.0454(9) 0.0422(9) 0.0272(7) 0.0008(6) 0.0106(7) 0.0029(7)
C53 0.0430(9) 0.0456(10) 0.0350(8) 0.0008(7) 0.0108(7) 0.0014(7)
C54 0.0482(10) 0.0445(10) 0.0356(8) 0.0033(7) 0.0141(7) 0.0118(8)
C55 0.0482(9) 0.0433(9) 0.0251(7) 0.0041(6) 0.0103(6) 0.0028(7)
C56 0.0654(12) 0.0409(10) 0.0326(8) 0.0039(7) 0.0153(8) 0.0061(8)
C57 0.0730(13) 0.0442(10) 0.0349(9) 0.0043(8) 0.0150(9) -0.0066(9)
C58 0.0592(11) 0.0516(11) 0.0294(8) 0.0103(7) 0.0088(7) -0.0088(9)
C59 0.0649(13) 0.0678(14) 0.0418(10) 0.0142(9) 0.0089(9) -0.0205(11)
C60 0.0501(12) 0.0873(18) 0.0586(13) 0.0236(12) 0.0046(10) -0.0207(12)
C61 0.0463(11) 0.0852(17) 0.0591(12) 0.0299(12) 0.0111(9) 0.0003(11)
C62 0.0448(10) 0.0629(12) 0.0418(10) 0.0205(9) 0.0123(8) 0.0033(9)
C63 0.0469(10) 0.0575(12) 0.0525(11) 0.0185(9) 0.0210(9) 0.0135(9)
C64 0.0514(10) 0.0451(10) 0.0435(9) 0.0111(8) 0.0202(8) 0.0093(8)
C65 0.0446(9) 0.0424(9) 0.0275(7) 0.0058(6) 0.0125(6) 0.0053(7)
C66 0.0465(9) 0.0428(9) 0.0226(7) 0.0052(6) 0.0103(6) 0.0018(7)
C67 0.0462(9) 0.0494(10) 0.0281(8) 0.0112(7) 0.0097(7) -0.0016(8)

loop_
_atom_type_symbol
_atom_type_description
_atom_type_scat_dispersion_real
_atom_type_scat_dispersion_imag
_atom_type_scat_source
C C 0.0181 0.0091 'International Tables Vol C Tables 4.2.6.8 and 6.1.1.4'
H H 0.0000 0.0000 'International Tables Vol C Tables 4.2.6.8 and 6.1.1.4'
N N 0.0311 0.0180 'International Tables Vol C Tables 4.2.6.8 and 6.1.1.4'

loop_
_exptl_crystal_face_index_h
_exptl_crystal_face_index_k
_exptl_crystal_face_index_l
_exptl_crystal_face_perp_dist
0 0 1 0.1164
0 1 -2 0.1961
0 1 0 0.1213
0 -1 0 0.1113
-5 0 1 0.0366
5 0 -1 0.0366
0 -1 -2 0.2201
1 0 0 0.0497
-1 0 0 0.0497

loop_
_geom_angle_atom_site_label_1
_geom_angle_atom_site_label_2
_geom_angle_atom_site_label_3
_geom_angle
_geom_angle_site_symmetry_1
_geom_angle_site_symmetry_3
_geom_angle_publ_flag
C7 N1 C1 105.08(12) . . ?
C6 N2 C8 123.44(12) . . ?
C7 N2 C6 105.63(11) . . ?
C7 N2 C8 130.11(12) . . ?
C32 N3 C36 117.52(13) . . ?
C37 N4 C38 104.65(12) . . ?
C37 N5 C43 106.09(12) . . ?
C37 N5 C44 128.44(13) . . ?
C43 N5 C44 124.41(13) . . ?
N1 C1 C2 129.66(14) . . ?
N1 C1 C6 109.86(13) . . ?
C2 C1 C6 120.48(14) . . ?
C1 C2 H2 120.7 . . ?
C3 C2 C1 118.63(14) . . ?
C3 C2 H2 120.7 . . ?
C2 C3 C4 119.53(14) . . ?
C2 C3 C13 119.92(14) . . ?
C4 C3 C13 120.55(14) . . ?
C3 C4 H4 118.5 . . ?
C5 C4 C3 123.01(14) . . ?
C5 C4 H4 118.5 . . ?
C4 C5 H5 121.8 . . ?
C4 C5 C6 116.38(14) . . ?
C6 C5 H5 121.8 . . ?
N2 C6 C1 106.04(12) . . ?
N2 C6 C5 131.98(14) . . ?
C5 C6 C1 121.98(14) . . ?
N1 C7 N2 113.38(13) . . ?
N1 C7 C32 120.58(13) . . ?
N2 C7 C32 126.03(13) . . ?
N2 C8 H8A 109.4 . . ?
N2 C8 H8B 109.4 . . ?
N2 C8 C9 111.00(12) . . ?
H8A C8 H8B 108.0 . . ?
C9 C8 H8A 109.4 . . ?
C9 C8 H8B 109.4 . . ?
C8 C9 H9A 108.5 . . ?
C8 C9 H9B 108.5 . . ?
C8 C9 C10 114.88(13) . . ?
H9A C9 H9B 107.5 . . ?
C10 C9 H9A 108.5 . . ?
C10 C9 H9B 108.5 . . ?
C9 C10 H10 108.3 . . ?
C11 C10 C9 112.33(15) . . ?
C11 C10 H10 108.3 . . ?
C11 C10 C12 110.28(17) . . ?
C12 C10 C9 109.09(15) . . ?
C12 C10 H10 108.3 . . ?
C10 C11 H11A 109.5 . . ?
C10 C11 H11B 109.5 . . ?
C10 C11 H11C 109.5 . . ?
H11A C11 H11B 109.5 . . ?
H11A C11 H11C 109.5 . . ?
H11B C11 H11C 109.5 . . ?
C10 C12 H12A 109.5 . . ?
C10 C12 H12B 109.5 . . ?
C10 C12 H12C 109.5 . . ?
H12A C12 H12B 109.5 . . ?
H12A C12 H12C 109.5 . . ?
H12B C12 H12C 109.5 . . ?
C3 C13 H13A 109.1 . . ?
C3 C13 H13B 109.1 . . ?
C3 C13 C14 112.34(13) . . ?
H13A C13 H13B 107.9 . . ?
C14 C13 H13A 109.1 . . ?
C14 C13 H13B 109.1 . . ?
C13 C14 H14A 109.3 . . ?
C13 C14 H14B 109.3 . . ?
C13 C14 C15 111.71(13) . . ?
H14A C14 H14B 107.9 . . ?
C15 C14 H14A 109.3 . . ?
C15 C14 H14B 109.3 . . ?
C14 C15 H15A 109.0 . . ?
C14 C15 H15B 109.0 . . ?
H15A C15 H15B 107.8 . . ?
C16 C15 C14 112.99(14) . . ?
C16 C15 H15A 109.0 . . ?
C16 C15 H15B 109.0 . . ?
C17 C16 C15 119.59(16) . . ?
C17 C16 C29 118.65(16) . . ?
C29 C16 C15 121.72(16) . . ?
C16 C17 H17 118.9 . . ?
C18 C17 C16 122.24(16) . . ?
C18 C17 H17 118.9 . . ?
C17 C18 H18 119.7 . . ?
C17 C18 C19 120.70(16) . . ?
C19 C18 H18 119.7 . . ?
C18 C19 C20 122.71(16) . . ?
C18 C19 C30 118.73(16) . . ?
C30 C19 C20 118.54(16) . . ?
C19 C20 H20 119.2 . . ?
C21 C20 C19 121.60(17) . . ?
C21 C20 H20 119.2 . . ?
C20 C21 H21 119.1 . . ?
C20 C21 C22 121.74(16) . . ?
C22 C21 H21 119.1 . . ?
C23 C22 C21 123.00(17) . . ?
C23 C22 C31 119.06(17) . . ?
C31 C22 C21 117.94(16) . . ?
C22 C23 H23 119.4 . . ?
C24 C23 C22 121.16(18) . . ?
C24 C23 H23 119.4 . . ?
C23 C24 H24 119.7 . . ?
C23 C24 C25 120.69(17) . . ?
C25 C24 H24 119.7 . . ?
C24 C25 H25 119.8 . . ?
C24 C25 C26 120.49(18) . . ?
C26 C25 H25 119.8 . . ?
C25 C26 C27 122.82(16) . . ?
C25 C26 C31 119.38(16) . . ?
C31 C26 C27 117.79(14) . . ?
C26 C27 H27 118.9 . . ?
C28 C27 C26 122.12(15) . . ?
C28 C27 H27 118.9 . . ?
C27 C28 H28 119.1 . . ?
C27 C28 C29 121.77(15) . . ?
C29 C28 H28 119.1 . . ?
C16 C29 C28 122.66(15) . . ?
C16 C29 C30 119.82(15) . . ?
C30 C29 C28 117.52(14) . . ?
C19 C30 C29 119.85(15) . . ?
C31 C30 C19 119.56(15) . . ?
C31 C30 C29 120.59(14) . . ?
C22 C31 C26 119.20(15) . . ?
C30 C31 C22 120.60(15) . . ?
C30 C31 C26 120.19(15) . . ?
N3 C32 C7 118.86(13) . . ?
N3 C32 C33 122.80(13) . . ?
C33 C32 C7 118.33(13) . . ?
C32 C33 H33 120.7 . . ?
C34 C33 C32 118.63(14) . . ?
C34 C33 H33 120.7 . . ?
C33 C34 H34 120.3 . . ?
C33 C34 C35 119.36(14) . . ?
C35 C34 H34 120.3 . . ?
C34 C35 H35 120.9 . . ?
C34 C35 C36 118.25(14) . . ?
C36 C35 H35 120.9 . . ?
N3 C36 C35 123.37(14) . . ?
N3 C36 C37 116.68(13) . . ?
C35 C36 C37 119.95(13) . . ?
N4 C37 N5 113.63(13) . . ?
N4 C37 C36 123.16(13) . . ?
N5 C37 C36 123.20(13) . . ?
N4 C38 C39 130.12(14) . . ?
N4 C38 C43 109.88(13) . . ?
C39 C38 C43 120.00(14) . . ?
C38 C39 H39 120.5 . . ?
C40 C39 C38 119.09(15) . . ?
C40 C39 H39 120.5 . . ?
C39 C40 C41 119.48(15) . . ?
C39 C40 C49 119.77(15) . . ?
C41 C40 C49 120.69(15) . . ?
C40 C41 H41 118.7 . . ?
C42 C41 C40 122.70(15) . . ?
C42 C41 H41 118.7 . . ?
C41 C42 H42 121.5 . . ?
C41 C42 C43 117.03(15) . . ?
C43 C42 H42 121.5 . . ?
N5 C43 C38 105.73(13) . . ?
N5 C43 C42 132.57(14) . . ?
C42 C43 C38 121.70(14) . . ?
N5 C44 H44A 109.3 . . ?
N5 C44 H44B 109.3 . . ?
N5 C44 C45 111.70(12) . . ?
H44A C44 H44B 107.9 . . ?
C45 C44 H44A 109.3 . . ?
C45 C44 H44B 109.3 . . ?
C44 C45 H45A 108.3 . . ?
C44 C45 H45B 108.3 . . ?
C44 C45 C46 116.10(13) . . ?
H45A C45 H45B 107.4 . . ?
C46 C45 H45A 108.3 . . ?
C46 C45 H45B 108.3 . . ?
C45 C46 H46 108.2 . . ?
C45 C46 C48 108.82(14) . . ?
C47 C46 C45 112.73(14) . . ?
C47 C46 H46 108.2 . . ?
C47 C46 C48 110.55(15) . . ?
C48 C46 H46 108.2 . . ?
C46 C47 H47A 109.5 . . ?
C46 C47 H47B 109.5 . . ?
C46 C47 H47C 109.5 . . ?
H47A C47 H47B 109.5 . . ?
H47A C47 H47C 109.5 . . ?
H47B C47 H47C 109.5 . . ?
C46 C48 H48A 109.5 . . ?
C46 C48 H48B 109.5 . . ?
C46 C48 H48C 109.5 . . ?
H48A C48 H48B 109.5 . . ?
H48A C48 H48C 109.5 . . ?
H48B C48 H48C 109.5 . . ?
C40 C49 H49A 109.2 . . ?
C40 C49 H49B 109.2 . . ?
C40 C49 C50 112.00(14) . . ?
H49A C49 H49B 107.9 . . ?
C50 C49 H49A 109.2 . . ?
C50 C49 H49B 109.2 . . ?
C49 C50 H50A 109.0 . . ?
C49 C50 H50B 109.0 . . ?
C49 C50 C51 112.76(15) . . ?
H50A C50 H50B 107.8 . . ?
C51 C50 H50A 109.0 . . ?
C51 C50 H50B 109.0 . . ?
C50 C51 H51A 109.0 . . ?
C50 C51 H51B 109.0 . . ?
H51A C51 H51B 107.8 . . ?
C52 C51 C50 113.06(14) . . ?
C52 C51 H51A 109.0 . . ?
C52 C51 H51B 109.0 . . ?
C53 C52 C51 119.52(16) . . ?
C53 C52 C65 118.81(16) . . ?
C65 C52 C51 121.66(16) . . ?
C52 C53 H53 119.0 . . ?
C54 C53 C52 121.97(17) . . ?
C54 C53 H53 119.0 . . ?
C53 C54 H54 119.5 . . ?
C53 C54 C55 121.06(16) . . ?
C55 C54 H54 119.5 . . ?
C54 C55 C56 123.09(17) . . ?
C54 C55 C66 118.60(16) . . ?
C66 C55 C56 118.31(16) . . ?
C55 C56 H56 119.0 . . ?
C57 C56 C55 121.93(18) . . ?
C57 C56 H56 119.0 . . ?
C56 C57 H57 119.2 . . ?
C56 C57 C58 121.57(19) . . ?
C58 C57 H57 119.2 . . ?
C59 C58 C57 122.4(2) . . ?
C59 C58 C67 118.8(2) . . ?
C67 C58 C57 118.79(17) . . ?
C58 C59 H59 119.5 . . ?
C60 C59 C58 121.0(2) . . ?
C60 C59 H59 119.5 . . ?
C59 C60 H60 119.6 . . ?
C59 C60 C61 120.8(2) . . ?
C61 C60 H60 119.6 . . ?
C60 C61 H61 119.8 . . ?
C60 C61 C62 120.4(2) . . ?
C62 C61 H61 119.8 . . ?
C61 C62 C63 122.7(2) . . ?
C61 C62 C67 119.2(2) . . ?
C67 C62 C63 118.09(17) . . ?
C62 C63 H63 119.5 . . ?
C64 C63 C62 121.07(18) . . ?
C64 C63 H63 119.5 . . ?
C63 C64 H64 118.7 . . ?
C63 C64 C65 122.59(19) . . ?
C65 C64 H64 118.7 . . ?
C52 C65 C64 123.06(17) . . ?
C52 C65 C66 119.71(15) . . ?
C66 C65 C64 117.23(16) . . ?
C65 C66 C55 119.83(16) . . ?
C67 C66 C55 119.62(16) . . ?
C67 C66 C65 120.54(16) . . ?
C62 C67 C58 119.78(17) . . ?
C62 C67 C66 120.44(17) . . ?
C66 C67 C58 119.78(17) . . ?

loop_
_geom_bond_atom_site_label_1
_geom_bond_atom_site_label_2
_geom_bond_distance
_geom_bond_site_symmetry_2
_geom_bond_publ_flag
N1 C1 1.3849(19) . ?
N1 C7 1.3184(19) . ?
N2 C6 1.3870(18) . ?
N2 C7 1.3800(18) . ?
N2 C8 1.4737(18) . ?
N3 C32 1.3389(19) . ?
N3 C36 1.3432(19) . ?
N4 C37 1.3192(19) . ?
N4 C38 1.3874(19) . ?
N5 C37 1.3740(19) . ?
N5 C43 1.3798(19) . ?
N5 C44 1.4700(19) . ?
C1 C2 1.398(2) . ?
C1 C6 1.401(2) . ?
C2 H2 0.9500 . ?
C2 C3 1.385(2) . ?
C3 C4 1.413(2) . ?
C3 C13 1.519(2) . ?
C4 H4 0.9500 . ?
C4 C5 1.382(2) . ?
C5 H5 0.9500 . ?
C5 C6 1.394(2) . ?
C7 C32 1.476(2) . ?
C8 H8A 0.9900 . ?
C8 H8B 0.9900 . ?
C8 C9 1.521(2) . ?
C9 H9A 0.9900 . ?
C9 H9B 0.9900 . ?
C9 C10 1.531(2) . ?
C10 H10 1.0000 . ?
C10 C11 1.528(3) . ?
C10 C12 1.531(3) . ?
C11 H11A 0.9800 . ?
C11 H11B 0.9800 . ?
C11 H11C 0.9800 . ?
C12 H12A 0.9800 . ?
C12 H12B 0.9800 . ?
C12 H12C 0.9800 . ?
C13 H13A 0.9900 . ?
C13 H13B 0.9900 . ?
C13 C14 1.529(2) . ?
C14 H14A 0.9900 . ?
C14 H14B 0.9900 . ?
C14 C15 1.535(2) . ?
C15 H15A 0.9900 . ?
C15 H15B 0.9900 . ?
C15 C16 1.509(2) . ?
C16 C17 1.393(3) . ?
C16 C29 1.409(2) . ?
C17 H17 0.9500 . ?
C17 C18 1.380(3) . ?
C18 H18 0.9500 . ?
C18 C19 1.395(3) . ?
C19 C20 1.444(2) . ?
C19 C30 1.425(2) . ?
C20 H20 0.9500 . ?
C20 C21 1.337(3) . ?
C21 H21 0.9500 . ?
C21 C22 1.442(3) . ?
C22 C23 1.394(3) . ?
C22 C31 1.427(2) . ?
C23 H23 0.9500 . ?
C23 C24 1.381(3) . ?
C24 H24 0.9500 . ?
C24 C25 1.387(3) . ?
C25 H25 0.9500 . ?
C25 C26 1.398(2) . ?
C26 C27 1.432(2) . ?
C26 C31 1.427(2) . ?
C27 H27 0.9500 . ?
C27 C28 1.346(2) . ?
C28 H28 0.9500 . ?
C28 C29 1.441(2) . ?
C29 C30 1.425(2) . ?
C30 C31 1.423(2) . ?
C32 C33 1.399(2) . ?
C33 H33 0.9500 . ?
C33 C34 1.380(2) . ?
C34 H34 0.9500 . ?
C34 C35 1.382(2) . ?
C35 H35 0.9500 . ?
C35 C36 1.393(2) . ?
C36 C37 1.474(2) . ?
C38 C39 1.391(2) . ?
C38 C43 1.408(2) . ?
C39 H39 0.9500 . ?
C39 C40 1.391(2) . ?
C40 C41 1.406(2) . ?
C40 C49 1.515(2) . ?
C41 H41 0.9500 . ?
C41 C42 1.379(2) . ?
C42 H42 0.9500 . ?
C42 C43 1.393(2) . ?
C44 H44A 0.9900 . ?
C44 H44B 0.9900 . ?
C44 C45 1.522(2) . ?
C45 H45A 0.9900 . ?
C45 H45B 0.9900 . ?
C45 C46 1.529(2) . ?
C46 H46 1.0000 . ?
C46 C47 1.524(2) . ?
C46 C48 1.531(2) . ?
C47 H47A 0.9800 . ?
C47 H47B 0.9800 . ?
C47 H47C 0.9800 . ?
C48 H48A 0.9800 . ?
C48 H48B 0.9800 . ?
C48 H48C 0.9800 . ?
C49 H49A 0.9900 . ?
C49 H49B 0.9900 . ?
C49 C50 1.532(2) . ?
C50 H50A 0.9900 . ?
C50 H50B 0.9900 . ?
C50 C51 1.537(2) . ?
C51 H51A 0.9900 . ?
C51 H51B 0.9900 . ?
C51 C52 1.502(2) . ?
C52 C53 1.393(2) . ?
C52 C65 1.409(2) . ?
C53 H53 0.9500 . ?
C53 C54 1.385(3) . ?
C54 H54 0.9500 . ?
C54 C55 1.387(3) . ?
C55 C56 1.440(3) . ?
C55 C66 1.432(2) . ?
C56 H56 0.9500 . ?
C56 C57 1.334(3) . ?
C57 H57 0.9500 . ?
C57 C58 1.431(3) . ?
C58 C59 1.394(3) . ?
C58 C67 1.430(3) . ?
C59 H59 0.9500 . ?
C59 C60 1.377(4) . ?
C60 H60 0.9500 . ?
C60 C61 1.391(4) . ?
C61 H61 0.9500 . ?
C61 C62 1.398(3) . ?
C62 C63 1.446(3) . ?
C62 C67 1.417(3) . ?
C63 H63 0.9500 . ?
C63 C64 1.349(3) . ?
C64 H64 0.9500 . ?
C64 C65 1.438(2) . ?
C65 C66 1.427(2) . ?
C66 C67 1.426(2) . ?

loop_
_geom_torsion_atom_site_label_1
_geom_torsion_atom_site_label_2
_geom_torsion_atom_site_label_3
_geom_torsion_atom_site_label_4
_geom_torsion
_geom_torsion_site_symmetry_1
_geom_torsion_site_symmetry_2
_geom_torsion_site_symmetry_3
_geom_torsion_site_symmetry_4
_geom_torsion_publ_flag
N1 C1 C2 C3 178.93(15) . . . . ?
N1 C1 C6 N2 0.34(17) . . . . ?
N1 C1 C6 C5 -179.20(14) . . . . ?
N1 C7 C32 N3 174.83(13) . . . . ?
N1 C7 C32 C33 -5.9(2) . . . . ?
N2 C7 C32 N3 -6.2(2) . . . . ?
N2 C7 C32 C33 173.01(14) . . . . ?
N2 C8 C9 C10 -178.74(13) . . . . ?
N3 C32 C33 C34 1.6(2) . . . . ?
N3 C36 C37 N4 131.49(15) . . . . ?
N3 C36 C37 N5 -47.4(2) . . . . ?
N4 C38 C39 C40 178.74(15) . . . . ?
N4 C38 C43 N5 1.38(17) . . . . ?
N4 C38 C43 C42 -178.52(14) . . . . ?
N5 C44 C45 C46 61.21(18) . . . . ?
C1 N1 C7 N2 -0.64(17) . . . . ?
C1 N1 C7 C32 178.43(13) . . . . ?
C1 C2 C3 C4 0.3(2) . . . . ?
C1 C2 C3 C13 179.57(14) . . . . ?
C2 C1 C6 N2 179.36(14) . . . . ?
C2 C1 C6 C5 -0.2(2) . . . . ?
C2 C3 C4 C5 -0.8(2) . . . . ?
C2 C3 C13 C14 -68.46(19) . . . . ?
C3 C4 C5 C6 0.7(2) . . . . ?
C3 C13 C14 C15 -61.11(18) . . . . ?
C4 C3 C13 C14 110.78(16) . . . . ?
C4 C5 C6 N2 -179.62(15) . . . . ?
C4 C5 C6 C1 -0.2(2) . . . . ?
C6 N2 C7 N1 0.86(17) . . . . ?
C6 N2 C7 C32 -178.16(14) . . . . ?
C6 N2 C8 C9 93.82(16) . . . . ?
C6 C1 C2 C3 0.1(2) . . . . ?
C7 N1 C1 C2 -178.74(16) . . . . ?
C7 N1 C1 C6 0.17(17) . . . . ?
C7 N2 C6 C1 -0.68(16) . . . . ?
C7 N2 C6 C5 178.79(17) . . . . ?
C7 N2 C8 C9 -74.27(19) . . . . ?
C7 C32 C33 C34 -177.62(14) . . . . ?
C8 N2 C6 C1 -171.25(13) . . . . ?
C8 N2 C6 C5 8.2(3) . . . . ?
C8 N2 C7 N1 170.55(14) . . . . ?
C8 N2 C7 C32 -8.5(2) . . . . ?
C8 C9 C10 C11 -62.0(2) . . . . ?
C8 C9 C10 C12 175.41(16) . . . . ?
C13 C3 C4 C5 180.00(15) . . . . ?
C13 C14 C15 C16 178.80(14) . . . . ?
C14 C15 C16 C17 -96.31(19) . . . . ?
C14 C15 C16 C29 81.3(2) . . . . ?
C15 C16 C17 C18 177.21(16) . . . . ?
C15 C16 C29 C28 3.5(2) . . . . ?
C15 C16 C29 C30 -176.86(14) . . . . ?
C16 C17 C18 C19 -0.4(3) . . . . ?
C16 C29 C30 C19 -0.2(2) . . . . ?
C16 C29 C30 C31 179.32(14) . . . . ?
C17 C16 C29 C28 -178.90(15) . . . . ?
C17 C16 C29 C30 0.8(2) . . . . ?
C17 C18 C19 C20 179.38(17) . . . . ?
C17 C18 C19 C30 0.9(3) . . . . ?
C18 C19 C20 C21 -178.66(17) . . . . ?
C18 C19 C30 C29 -0.6(2) . . . . ?
C18 C19 C30 C31 179.82(15) . . . . ?
C19 C20 C21 C22 -0.9(3) . . . . ?
C19 C30 C31 C22 -1.3(2) . . . . ?
C19 C30 C31 C26 179.59(14) . . . . ?
C20 C19 C30 C29 -179.13(14) . . . . ?
C20 C19 C30 C31 1.3(2) . . . . ?
C20 C21 C22 C23 -179.11(17) . . . . ?
C20 C21 C22 C31 0.8(2) . . . . ?
C21 C22 C23 C24 179.74(16) . . . . ?
C21 C22 C31 C26 179.37(14) . . . . ?
C21 C22 C31 C30 0.3(2) . . . . ?
C22 C23 C24 C25 0.4(3) . . . . ?
C23 C22 C31 C26 -0.7(2) . . . . ?
C23 C22 C31 C30 -179.77(14) . . . . ?
C23 C24 C25 C26 0.3(3) . . . . ?
C24 C25 C26 C27 178.60(16) . . . . ?
C24 C25 C26 C31 -1.2(2) . . . . ?
C25 C26 C27 C28 179.85(15) . . . . ?
C25 C26 C31 C22 1.3(2) . . . . ?
C25 C26 C31 C30 -179.56(14) . . . . ?
C26 C27 C28 C29 -0.6(2) . . . . ?
C27 C26 C31 C22 -178.42(14) . . . . ?
C27 C26 C31 C30 0.7(2) . . . . ?
C27 C28 C29 C16 -179.02(15) . . . . ?
C27 C28 C29 C30 1.3(2) . . . . ?
C28 C29 C30 C19 179.46(14) . . . . ?
C28 C29 C30 C31 -1.0(2) . . . . ?
C29 C16 C17 C18 -0.5(3) . . . . ?
C29 C30 C31 C22 179.10(14) . . . . ?
C29 C30 C31 C26 0.0(2) . . . . ?
C30 C19 C20 C21 -0.2(3) . . . . ?
C31 C22 C23 C24 -0.2(3) . . . . ?
C31 C26 C27 C28 -0.4(2) . . . . ?
C32 N3 C36 C35 1.0(2) . . . . ?
C32 N3 C36 C37 -178.66(13) . . . . ?
C32 C33 C34 C35 0.9(2) . . . . ?
C33 C34 C35 C36 -2.3(2) . . . . ?
C34 C35 C36 N3 1.4(2) . . . . ?
C34 C35 C36 C37 -178.98(14) . . . . ?
C35 C36 C37 N4 -48.2(2) . . . . ?
C35 C36 C37 N5 132.90(16) . . . . ?
C36 N3 C32 C7 176.71(13) . . . . ?
C36 N3 C32 C33 -2.5(2) . . . . ?
C37 N4 C38 C39 179.50(16) . . . . ?
C37 N4 C38 C43 -1.12(17) . . . . ?
C37 N5 C43 C38 -1.07(16) . . . . ?
C37 N5 C43 C42 178.83(17) . . . . ?
C37 N5 C44 C45 -99.76(18) . . . . ?
C38 N4 C37 N5 0.44(17) . . . . ?
C38 N4 C37 C36 -178.59(13) . . . . ?
C38 C39 C40 C41 0.1(2) . . . . ?
C38 C39 C40 C49 177.40(15) . . . . ?
C39 C38 C43 N5 -179.17(14) . . . . ?
C39 C38 C43 C42 0.9(2) . . . . ?
C39 C40 C41 C42 0.2(3) . . . . ?
C39 C40 C49 C50 -66.8(2) . . . . ?
C40 C41 C42 C43 0.2(2) . . . . ?
C40 C49 C50 C51 -56.6(2) . . . . ?
C41 C40 C49 C50 110.54(18) . . . . ?
C41 C42 C43 N5 179.42(16) . . . . ?
C41 C42 C43 C38 -0.7(2) . . . . ?
C43 N5 C37 N4 0.41(17) . . . . ?
C43 N5 C37 C36 179.44(13) . . . . ?
C43 N5 C44 C45 66.78(19) . . . . ?
C43 C38 C39 C40 -0.6(2) . . . . ?
C44 N5 C37 N4 168.89(14) . . . . ?
C44 N5 C37 C36 -12.1(2) . . . . ?
C44 N5 C43 C38 -170.13(13) . . . . ?
C44 N5 C43 C42 9.8(3) . . . . ?
C44 C45 C46 C47 63.87(18) . . . . ?
C44 C45 C46 C48 -173.12(14) . . . . ?
C49 C40 C41 C42 -177.16(16) . . . . ?
C49 C50 C51 C52 175.99(15) . . . . ?
C50 C51 C52 C53 101.19(18) . . . . ?
C50 C51 C52 C65 -77.6(2) . . . . ?
C51 C52 C53 C54 -178.69(15) . . . . ?
C51 C52 C65 C64 -2.3(2) . . . . ?
C51 C52 C65 C66 177.77(14) . . . . ?
C52 C53 C54 C55 0.6(3) . . . . ?
C52 C65 C66 C55 1.2(2) . . . . ?
C52 C65 C66 C67 -178.66(14) . . . . ?
C53 C52 C65 C64 178.95(15) . . . . ?
C53 C52 C65 C66 -1.0(2) . . . . ?
C53 C54 C55 C56 179.25(16) . . . . ?
C53 C54 C55 C66 -0.4(2) . . . . ?
C54 C55 C56 C57 -179.59(16) . . . . ?
C54 C55 C66 C65 -0.6(2) . . . . ?
C54 C55 C66 C67 179.33(14) . . . . ?
C55 C56 C57 C58 0.4(3) . . . . ?
C55 C66 C67 C58 0.2(2) . . . . ?
C55 C66 C67 C62 -179.80(14) . . . . ?
C56 C55 C66 C65 179.83(14) . . . . ?
C56 C55 C66 C67 -0.3(2) . . . . ?
C56 C57 C58 C59 179.60(17) . . . . ?
C56 C57 C58 C67 -0.4(3) . . . . ?
C57 C58 C59 C60 -179.68(18) . . . . ?
C57 C58 C67 C62 -179.85(15) . . . . ?
C57 C58 C67 C66 0.2(2) . . . . ?
C58 C59 C60 C61 -0.5(3) . . . . ?
C59 C58 C67 C62 0.1(2) . . . . ?
C59 C58 C67 C66 -179.87(15) . . . . ?
C59 C60 C61 C62 0.1(3) . . . . ?
C60 C61 C62 C63 -178.83(19) . . . . ?
C60 C61 C62 C67 0.4(3) . . . . ?
C61 C62 C63 C64 -179.90(18) . . . . ?
C61 C62 C67 C58 -0.5(3) . . . . ?
C61 C62 C67 C66 179.50(16) . . . . ?
C62 C63 C64 C65 0.7(3) . . . . ?
C63 C62 C67 C58 178.79(16) . . . . ?
C63 C62 C67 C66 -1.2(2) . . . . ?
C63 C64 C65 C52 178.24(16) . . . . ?
C63 C64 C65 C66 -1.8(2) . . . . ?
C64 C65 C66 C55 -178.72(14) . . . . ?
C64 C65 C66 C67 1.4(2) . . . . ?
C65 C52 C53 C54 0.1(2) . . . . ?
C65 C66 C67 C58 -179.92(14) . . . . ?
C65 C66 C67 C62 0.1(2) . . . . ?
C66 C55 C56 C57 0.0(2) . . . . ?
C67 C58 C59 C60 0.4(3) . . . . ?
C67 C62 C63 C64 0.9(3) . . . . ?

loop_
_exptl_oxdiff_crystal_face_indexfrac_h
_exptl_oxdiff_crystal_face_indexfrac_k
_exptl_oxdiff_crystal_face_indexfrac_l
_exptl_oxdiff_crystal_face_x
_exptl_oxdiff_crystal_face_y
_exptl_oxdiff_crystal_face_z
0.0005 -0.0000 0.9997 0.0210 0.0403 0.0874
0.0002 0.9997 -1.9996 -0.0114 0.0236 -0.2301
0.0012 0.9996 -0.0001 0.0306 0.1042 -0.0554
-0.0012 -0.9996 0.0001 -0.0306 -0.1042 0.0554
-4.9983 0.0011 0.9996 -0.2731 0.1048 0.0460
4.9983 -0.0011 -0.9996 0.2731 -0.1048 -0.0460
-0.0022 -0.9996 -1.9994 -0.0726 -0.1847 -0.1193
0.9998 -0.0002 0.0000 0.0588 -0.0129 0.0083
-0.9998 0.0002 -0.0000 -0.0588 0.0129 -0.0083
